data_2227652
loop_
_publ_author_name
'Guo, Min'
'Zhao, Min Min'

_publ_section_title
;
 1-Cyanomethyl-1,4-diazoniabicyclo[2.2.2]octane
 tetrachloridomanganate(II)
;
_journal_coeditor_code IM2229
_journal_issue 11
_journal_name_full 'Acta Crystallographica Section E'
_journal_page_first m1414
_journal_paper_doi 10.1107/S160053681004047X
_journal_volume 66
_journal_year 2010
_chemical_formula_iupac '(C8 H15 N3) [Mn Cl4]'
_chemical_formula_moiety 'C8 H15 N3 2+, Cl4 Mn 2-'
_chemical_formula_sum 'C8 H15 Cl4 Mn N3'
_chemical_formula_weight 349.97
_chemical_name_systematic
;
1-Cyanomethyl-1,4-diazoniabicyclo[2.2.2]octane tetrachloridomanganate(II)
;
_space_group_IT_number 14
_symmetry_cell_setting monoclinic
_symmetry_space_group_name_Hall '-P 2ybc'
_symmetry_space_group_name_H-M 'P 1 21/c 1'
_atom_sites_solution_hydrogens geom
_atom_sites_solution_primary direct
_atom_sites_solution_secondary difmap
_audit_creation_method SHELXL-97
_cell_angle_alpha 90.00
_cell_angle_beta 93.657(8)
_cell_angle_gamma 90.00
_cell_formula_units_Z 4
_cell_length_a 8.373(3)
_cell_length_b 13.713(6)
_cell_length_c 12.188(5)
_cell_measurement_reflns_used 4022
_cell_measurement_temperature 298(2)
_cell_measurement_theta_max 27.4816
_cell_measurement_theta_min 2.2369
_cell_volume 1396.6(10)
_computing_cell_refinement 'CrystalClear (Rigaku, 2005)'
_computing_data_collection 'CrystalClear (Rigaku, 2005)'
_computing_data_reduction 'CrystalClear (Rigaku, 2005)'
_computing_molecular_graphics 'SHELXTL/PC (Sheldrick, 2008)'
_computing_publication_material 'SHELXL97 (Sheldrick, 2008)'
_computing_structure_refinement 'SHELXL97 (Sheldrick, 2008)'
_computing_structure_solution 'SHELXS97 (Sheldrick, 2008)'
_diffrn_ambient_temperature 298(2)
_diffrn_detector_area_resol_mean 28.5714
_diffrn_measured_fraction_theta_full 0.996
_diffrn_measured_fraction_theta_max 0.996
_diffrn_measurement_device_type 'Rigaku Mercury CCD'
_diffrn_measurement_method \w
_diffrn_radiation_monochromator graphite
_diffrn_radiation_source 'fine-focus sealed tube'
_diffrn_radiation_type MoK\a
_diffrn_radiation_wavelength 0.71073
_diffrn_reflns_av_R_equivalents 0.0347
_diffrn_reflns_av_sigmaI/netI 0.0264
_diffrn_reflns_limit_h_max 10
_diffrn_reflns_limit_h_min -10
_diffrn_reflns_limit_k_max 17
_diffrn_reflns_limit_k_min -17
_diffrn_reflns_limit_l_max 15
_diffrn_reflns_limit_l_min -15
_diffrn_reflns_number 14901
_diffrn_reflns_theta_full 27.47
_diffrn_reflns_theta_max 27.47
_diffrn_reflns_theta_min 2.24
_exptl_absorpt_coefficient_mu 1.688
_exptl_absorpt_correction_T_max 0.721
_exptl_absorpt_correction_T_min 0.713
_exptl_absorpt_correction_type multi-scan
_exptl_absorpt_process_details '(CrystalClear; Rigaku, 2005)'
_exptl_crystal_colour COLOURLESS
_exptl_crystal_density_diffrn 1.664
_exptl_crystal_density_method 'not measured'
_exptl_crystal_description PRISM
_exptl_crystal_F_000 708
_exptl_crystal_size_max 0.2
_exptl_crystal_size_mid 0.2
_exptl_crystal_size_min 0.2
_refine_diff_density_max 0.657
_refine_diff_density_min -0.516
_refine_ls_extinction_method none
_refine_ls_goodness_of_fit_ref 1.107
_refine_ls_hydrogen_treatment constr
_refine_ls_matrix_type full
_refine_ls_number_parameters 145
_refine_ls_number_reflns 3181
_refine_ls_number_restraints 0
_refine_ls_restrained_S_all 1.107
_refine_ls_R_factor_all 0.0391
_refine_ls_R_factor_gt 0.0325
_refine_ls_shift/su_max 0.001
_refine_ls_shift/su_mean 0.000
_refine_ls_structure_factor_coef Fsqd
_refine_ls_weighting_details 'calc w=1/[\s^2^(Fo^2^)+(0.0610P)^2^+0.0740P] where P=(Fo^2^+2Fc^2^)/3'
_refine_ls_weighting_scheme calc
_refine_ls_wR_factor_gt 0.0927
_refine_ls_wR_factor_ref 0.1030
_reflns_number_gt 2788
_reflns_number_total 3181
_reflns_threshold_expression I>2sigma(I)
_cod_data_source_file im2229.cif
_cod_data_source_block I
_cod_original_sg_symbol_H-M 'P 21/c'
_cod_database_code 2227652
_cod_database_fobs_code 2227652

loop_
_symmetry_equiv_pos_as_xyz
'x, y, z'
'-x, y+1/2, -z+1/2'
'-x, -y, -z'
'x, -y-1/2, z-1/2'

loop_
_atom_site_type_symbol
_atom_site_label
_atom_site_fract_x
_atom_site_fract_y
_atom_site_fract_z
_atom_site_U_iso_or_equiv
_atom_site_adp_type
_atom_site_calc_flag
_atom_site_refinement_flags
_atom_site_occupancy
_atom_site_disorder_assembly
_atom_site_disorder_group
Mn Mn1 0.22628(4) 0.23007(3) 0.99138(3) 0.02877(13) Uani d . 1 . .
Cl Cl3 0.19440(7) 0.39665(4) 1.03991(5) 0.03248(16) Uani d . 1 . .
Cl Cl2 0.22006(7) 0.23950(5) 0.79599(5) 0.03590(17) Uani d . 1 . .
Cl Cl4 -0.00249(7) 0.14312(4) 1.04423(5) 0.03416(16) Uani d . 1 . .
Cl Cl1 0.47527(7) 0.16000(5) 1.05057(5) 0.03580(16) Uani d . 1 . .
N N1 0.8938(2) 0.35643(14) 0.19241(15) 0.0270(4) Uani d . 1 . .
H H1C 0.9919 0.3329 0.1718 0.032 Uiso d R 1 . .
N N2 0.6277(2) 0.42613(13) 0.23649(14) 0.0218(4) Uani d . 1 . .
C C8 0.4225(3) 0.55167(18) 0.2010(2) 0.0324(5) Uani d . 1 . .
C C3 0.9196(3) 0.45395(19) 0.2452(2) 0.0371(6) Uani d . 1 . .
H H3A 0.9625 0.4991 0.1934 0.044 Uiso calc R 1 . .
H H3B 0.9956 0.4484 0.3083 0.044 Uiso calc R 1 . .
C C7 0.4681(3) 0.46467(17) 0.26521(19) 0.0294(5) Uani d . 1 . .
H H7A 0.3875 0.4146 0.2515 0.035 Uiso calc R 1 . .
H H7B 0.4721 0.4805 0.3429 0.035 Uiso calc R 1 . .
C C1 0.7902(3) 0.36583(19) 0.08854(19) 0.0308(5) Uani d . 1 . .
H H1A 0.7673 0.3018 0.0577 0.037 Uiso calc R 1 . .
H H1B 0.8451 0.4036 0.0352 0.037 Uiso calc R 1 . .
C C2 0.6363(3) 0.4158(2) 0.11339(18) 0.0325(5) Uani d . 1 . .
H H2A 0.5458 0.3780 0.0835 0.039 Uiso calc R 1 . .
H H2B 0.6314 0.4798 0.0793 0.039 Uiso calc R 1 . .
C C5 0.8155(3) 0.28891(18) 0.2681(2) 0.0321(5) Uani d . 1 . .
H H5A 0.8783 0.2851 0.3376 0.039 Uiso calc R 1 . .
H H5B 0.8088 0.2241 0.2363 0.039 Uiso calc R 1 . .
N N3 0.3839(3) 0.61644(16) 0.1482(2) 0.0457(6) Uani d . 1 . .
C C6 0.6493(3) 0.32604(19) 0.2868(2) 0.0368(6) Uani d . 1 . .
H H6A 0.5699 0.2817 0.2535 0.044 Uiso calc R 1 . .
H H6B 0.6347 0.3292 0.3650 0.044 Uiso calc R 1 . .
C C4 0.7606(3) 0.4915(2) 0.2813(2) 0.0419(6) Uani d . 1 . .
H H4A 0.7624 0.4928 0.3609 0.050 Uiso calc R 1 . .
H H4B 0.7427 0.5574 0.2545 0.050 Uiso calc R 1 . .

loop_
_atom_site_aniso_label
_atom_site_aniso_U_11
_atom_site_aniso_U_22
_atom_site_aniso_U_33
_atom_site_aniso_U_12
_atom_site_aniso_U_13
_atom_site_aniso_U_23
Mn1 0.0269(2) 0.0284(2) 0.0308(2) 0.00024(14) 0.00125(16) -0.00150(14)
Cl3 0.0358(3) 0.0263(3) 0.0360(3) -0.0027(2) 0.0074(3) -0.0003(2)
Cl2 0.0317(3) 0.0471(4) 0.0287(3) -0.0015(3) 0.0010(2) -0.0043(2)
Cl4 0.0312(3) 0.0325(3) 0.0390(3) -0.0035(2) 0.0038(3) 0.0021(2)
Cl1 0.0310(3) 0.0426(3) 0.0339(3) 0.0066(2) 0.0024(2) 0.0076(3)
N1 0.0216(9) 0.0309(10) 0.0289(10) 0.0021(8) 0.0046(8) 0.0022(8)
N2 0.0219(9) 0.0209(9) 0.0227(9) -0.0001(7) 0.0020(7) 0.0008(7)
C8 0.0296(12) 0.0288(12) 0.0384(13) 0.0062(10) -0.0013(10) -0.0090(11)
C3 0.0262(12) 0.0370(13) 0.0478(15) -0.0073(10) 0.0017(11) -0.0057(11)
C7 0.0247(11) 0.0304(11) 0.0337(12) 0.0037(9) 0.0068(10) -0.0017(10)
C1 0.0312(12) 0.0363(13) 0.0252(11) 0.0056(10) 0.0037(10) 0.0001(9)
C2 0.0284(12) 0.0468(14) 0.0223(11) 0.0065(10) 0.0012(9) 0.0013(10)
C5 0.0283(12) 0.0326(12) 0.0361(13) 0.0055(10) 0.0066(10) 0.0126(10)
N3 0.0541(15) 0.0317(12) 0.0498(14) 0.0123(11) -0.0081(12) -0.0093(11)
C6 0.0364(14) 0.0327(12) 0.0430(14) 0.0080(10) 0.0148(12) 0.0168(11)
C4 0.0290(13) 0.0350(13) 0.0605(17) -0.0022(11) -0.0067(12) -0.0192(13)

loop_
_atom_type_symbol
_atom_type_description
_atom_type_scat_dispersion_real
_atom_type_scat_dispersion_imag
_atom_type_scat_source
C C 0.0033 0.0016 'International Tables Vol C Tables 4.2.6.8 and 6.1.1.4'
H H 0.0000 0.0000 'International Tables Vol C Tables 4.2.6.8 and 6.1.1.4'
N N 0.0061 0.0033 'International Tables Vol C Tables 4.2.6.8 and 6.1.1.4'
Cl Cl 0.1484 0.1585 'International Tables Vol C Tables 4.2.6.8 and 6.1.1.4'
Mn Mn 0.3368 0.7283 'International Tables Vol C Tables 4.2.6.8 and 6.1.1.4'

loop_
_geom_angle_atom_site_label_1
_geom_angle_atom_site_label_2
_geom_angle_atom_site_label_3
_geom_angle_site_symmetry_1
_geom_angle_site_symmetry_3
_geom_angle
_geom_angle_publ_flag
Cl1 Mn1 Cl3 . . 115.14(3) ?
Cl1 Mn1 Cl4 . . 115.01(4) ?
Cl3 Mn1 Cl4 . . 107.98(3) ?
Cl1 Mn1 Cl2 . . 106.83(3) ?
Cl3 Mn1 Cl2 . . 101.58(3) ?
Cl4 Mn1 Cl2 . . 109.34(3) ?
C5 N1 C3 . . 110.32(19) ?
C5 N1 C1 . . 108.90(19) ?
C3 N1 C1 . . 110.36(19) ?
C5 N1 H1C . . 112.5 ?
C3 N1 H1C . . 108.7 ?
C1 N1 H1C . . 106.0 ?
C7 N2 C4 . . 110.81(18) ?
C7 N2 C6 . . 108.12(17) ?
C4 N2 C6 . . 109.14(19) ?
C7 N2 C2 . . 111.31(17) ?
C4 N2 C2 . . 109.57(19) ?
C6 N2 C2 . . 107.82(18) ?
N3 C8 C7 . . 177.1(3) ?
N1 C3 C4 . . 108.8(2) ?
N1 C3 H3A . . 109.9 ?
C4 C3 H3A . . 109.9 ?
N1 C3 H3B . . 109.9 ?
C4 C3 H3B . . 109.9 ?
H3A C3 H3B . . 108.3 ?
C8 C7 N2 . . 111.60(19) ?
C8 C7 H7A . . 109.3 ?
N2 C7 H7A . . 109.3 ?
C8 C7 H7B . . 109.3 ?
N2 C7 H7B . . 109.3 ?
H7A C7 H7B . . 108.0 ?
N1 C1 C2 . . 109.07(18) ?
N1 C1 H1A . . 109.9 ?
C2 C1 H1A . . 109.9 ?
N1 C1 H1B . . 109.9 ?
C2 C1 H1B . . 109.9 ?
H1A C1 H1B . . 108.3 ?
C1 C2 N2 . . 109.67(18) ?
C1 C2 H2A . . 109.7 ?
N2 C2 H2A . . 109.7 ?
C1 C2 H2B . . 109.7 ?
N2 C2 H2B . . 109.7 ?
H2A C2 H2B . . 108.2 ?
N1 C5 C6 . . 109.26(18) ?
N1 C5 H5A . . 109.8 ?
C6 C5 H5A . . 109.8 ?
N1 C5 H5B . . 109.8 ?
C6 C5 H5B . . 109.8 ?
H5A C5 H5B . . 108.3 ?
N2 C6 C5 . . 109.40(19) ?
N2 C6 H6A . . 109.8 ?
C5 C6 H6A . . 109.8 ?
N2 C6 H6B . . 109.8 ?
C5 C6 H6B . . 109.8 ?
H6A C6 H6B . . 108.2 ?
N2 C4 C3 . . 109.6(2) ?
N2 C4 H4A . . 109.8 ?
C3 C4 H4A . . 109.8 ?
N2 C4 H4B . . 109.8 ?
C3 C4 H4B . . 109.8 ?
H4A C4 H4B . . 108.2 ?

loop_
_geom_bond_atom_site_label_1
_geom_bond_atom_site_label_2
_geom_bond_site_symmetry_2
_geom_bond_distance
_geom_bond_publ_flag
Mn1 Cl1 . 2.3661(10) ?
Mn1 Cl3 . 2.3789(11) ?
Mn1 Cl4 . 2.3798(10) ?
Mn1 Cl2 . 2.3822(12) ?
N1 C5 . 1.488(3) ?
N1 C3 . 1.494(3) ?
N1 C1 . 1.494(3) ?
N1 H1C . 0.9325 ?
N2 C7 . 1.500(3) ?
N2 C4 . 1.504(3) ?
N2 C6 . 1.509(3) ?
N2 C2 . 1.513(3) ?
C8 N3 . 1.132(3) ?
C8 C7 . 1.464(3) ?
C3 C4 . 1.518(4) ?
C3 H3A . 0.9700 ?
C3 H3B . 0.9700 ?
C7 H7A . 0.9700 ?
C7 H7B . 0.9700 ?
C1 C2 . 1.507(3) ?
C1 H1A . 0.9700 ?
C1 H1B . 0.9700 ?
C2 H2A . 0.9700 ?
C2 H2B . 0.9700 ?
C5 C6 . 1.512(3) ?
C5 H5A . 0.9700 ?
C5 H5B . 0.9700 ?
C6 H6A . 0.9700 ?
C6 H6B . 0.9700 ?
C4 H4A . 0.9700 ?
C4 H4B . 0.9700 ?

loop_
_geom_hbond_atom_site_label_D
_geom_hbond_atom_site_label_H
_geom_hbond_atom_site_label_A
_geom_hbond_site_symmetry_A
_geom_hbond_distance_DH
_geom_hbond_distance_HA
_geom_hbond_distance_DA
_geom_hbond_angle_DHA
N1 H1C Cl2 4_665 0.93 2.56 3.217(2) 127.7
N1 H1C Cl3 1_654 0.93 2.56 3.270(2) 132.9

loop_
_geom_torsion_atom_site_label_1
_geom_torsion_atom_site_label_2
_geom_torsion_atom_site_label_3
_geom_torsion_atom_site_label_4
_geom_torsion_site_symmetry_1
_geom_torsion_site_symmetry_2
_geom_torsion_site_symmetry_3
_geom_torsion_site_symmetry_4
_geom_torsion
_geom_torsion_publ_flag
C5 N1 C3 C4 . . . . -54.9(3) ?
C1 N1 C3 C4 . . . . 65.5(3) ?
C4 N2 C7 C8 . . . . 72.5(2) ?
C6 N2 C7 C8 . . . . -167.9(2) ?
C2 N2 C7 C8 . . . . -49.7(3) ?
C5 N1 C1 C2 . . . . 66.0(2) ?
C3 N1 C1 C2 . . . . -55.2(3) ?
N1 C1 C2 N2 . . . . -8.3(3) ?
C7 N2 C2 C1 . . . . -173.2(2) ?
C4 N2 C2 C1 . . . . 63.9(3) ?
C6 N2 C2 C1 . . . . -54.8(3) ?
C3 N1 C5 C6 . . . . 65.2(3) ?
C1 N1 C5 C6 . . . . -56.1(3) ?
C7 N2 C6 C5 . . . . -174.9(2) ?
C4 N2 C6 C5 . . . . -54.3(3) ?
C2 N2 C6 C5 . . . . 64.6(3) ?
N1 C5 C6 N2 . . . . -8.3(3) ?
C7 N2 C4 C3 . . . . -176.7(2) ?
C6 N2 C4 C3 . . . . 64.4(3) ?
C2 N2 C4 C3 . . . . -53.5(3) ?
N1 C3 C4 N2 . . . . -8.8(3) ?
